data_2019033
loop_
_publ_author_name
'Savchenkov, Anton V.'
'Vologzhanina, Anna V.'
'Serezhkina, Larisa B.'
'Pushkin, Denis V.'
'Serezhkin, Viktor N.'

_publ_section_title
;
 The first uranyl complexes with valerate ions
;
_journal_coeditor_code FA3320
_journal_issue 7
_journal_name_full 'Acta Crystallographica Section C'
_journal_page_first 721
_journal_page_last 726
_journal_paper_doi 10.1107/S0108270113014832
_journal_volume 69
_journal_year 2013
_chemical_formula_iupac '[U (C5 H9 O2)2 O2 (H2 O)2]'
_chemical_formula_moiety 'C10 H22 O8 U'
_chemical_formula_sum 'C10 H22 O8 U'
_chemical_formula_weight 508.31
_chemical_name_common 'uranyl valerate'
_chemical_name_systematic
;
Diaquadioxidobis(<i>n</i>-valerato-\k^2^<i>O</i>,<i>O</i>')uranium(VI)
;
_space_group_IT_number 12
_symmetry_cell_setting monoclinic
_symmetry_space_group_name_Hall '-C 2y'
_symmetry_space_group_name_H-M 'C 1 2/m 1'
_atom_sites_solution_hydrogens geom
_atom_sites_solution_primary direct
_atom_sites_solution_secondary difmap
_audit_creation_method SHELXL97
_cell_angle_alpha 90.00
_cell_angle_beta 104.885(9)
_cell_angle_gamma 90.00
_cell_formula_units_Z 2
_cell_length_a 7.782(4)
_cell_length_b 10.802(5)
_cell_length_c 9.512(5)
_cell_measurement_reflns_used 125
_cell_measurement_temperature 100(2)
_cell_measurement_theta_max 26.78
_cell_measurement_theta_min 2.49
_cell_volume 772.8(7)
_computing_cell_refinement 'APEX2 (Bruker, 2005)'
_computing_data_collection 'APEX2 (Bruker, 2005)'
_computing_data_reduction 'APEX2 (Bruker, 2005)'
_computing_molecular_graphics 'SHELXTL (Sheldrick, 2008)'
_computing_publication_material 'SHELXTL (Sheldrick, 2008)'
_computing_structure_refinement 'SHELXTL (Sheldrick, 2008)'
_computing_structure_solution 'SHELXTL (Sheldrick, 2008)'
_diffrn_ambient_temperature 100(2)
_diffrn_measured_fraction_theta_full 0.997
_diffrn_measured_fraction_theta_max 0.997
_diffrn_measurement_device_type 'Bruker APEXII CCD area-detector'
_diffrn_measurement_method \w
_diffrn_radiation_monochromator graphite
_diffrn_radiation_source 'fine-focus sealed tube'
_diffrn_radiation_type MoK\a
_diffrn_radiation_wavelength 0.71073
_diffrn_reflns_av_R_equivalents 0.0678
_diffrn_reflns_av_sigmaI/netI 0.0564
_diffrn_reflns_limit_h_max 10
_diffrn_reflns_limit_h_min -10
_diffrn_reflns_limit_k_max 15
_diffrn_reflns_limit_k_min -15
_diffrn_reflns_limit_l_max 13
_diffrn_reflns_limit_l_min -13
_diffrn_reflns_number 4876
_diffrn_reflns_theta_full 29.99
_diffrn_reflns_theta_max 29.99
_diffrn_reflns_theta_min 2.22
_exptl_absorpt_coefficient_mu 10.531
_exptl_absorpt_correction_T_max 0.430
_exptl_absorpt_correction_T_min 0.261
_exptl_absorpt_correction_type multi-scan
_exptl_absorpt_process_details '(SADABS; Sheldrick, 1998)'
_exptl_crystal_colour yellow
_exptl_crystal_density_diffrn 2.185
_exptl_crystal_density_method 'not measured'
_exptl_crystal_description prism
_exptl_crystal_F_000 476
_exptl_crystal_size_max 0.210
_exptl_crystal_size_mid 0.110
_exptl_crystal_size_min 0.080
_refine_diff_density_max 2.057
_refine_diff_density_min -2.054
_refine_ls_extinction_method none
_refine_ls_goodness_of_fit_ref 0.998
_refine_ls_hydrogen_treatment constr
_refine_ls_matrix_type full
_refine_ls_number_parameters 85
_refine_ls_number_reflns 1187
_refine_ls_number_restraints 0
_refine_ls_restrained_S_all 0.998
_refine_ls_R_factor_all 0.0251
_refine_ls_R_factor_gt 0.0251
_refine_ls_shift/su_max 0.000
_refine_ls_shift/su_mean 0.000
_refine_ls_structure_factor_coef Fsqd
_refine_ls_weighting_details 'calc w = 1/[\s^2^(Fo^2^)+(0.0250P)^2^+0.0000P] where P=(Fo^2^+2Fc^2^)/3'
_refine_ls_weighting_scheme calc
_refine_ls_wR_factor_gt 0.0588
_refine_ls_wR_factor_ref 0.0588
_reflns_number_gt 1187
_reflns_number_total 1187
_reflns_threshold_expression I>2\s(I)
_cod_data_source_file fa3320.cif
_cod_data_source_block I
_cod_original_cell_volume 772.7(7)
_cod_original_sg_symbol_H-M 'C 2/m'
_cod_database_code 2019033
_cod_database_fobs_code 2019033

loop_
_symmetry_equiv_pos_as_xyz
'x, y, z'
'-x, y, -z'
'x+1/2, y+1/2, z'
'-x+1/2, y+1/2, -z'
'-x, -y, -z'
'x, -y, z'
'-x+1/2, -y+1/2, -z'
'x+1/2, -y+1/2, z'

loop_
_atom_site_type_symbol
_atom_site_label
_atom_site_fract_x
_atom_site_fract_y
_atom_site_fract_z
_atom_site_U_iso_or_equiv
_atom_site_adp_type
_atom_site_calc_flag
_atom_site_occupancy
U U1 1.0000 0.0000 1.0000 0.00883(9) Uani d 1
O O1 1.0000 0.2248(5) 1.0000 0.0481(18) Uani d 1
H H1 1.0628 0.2782 0.9704 0.072 Uiso d 1
O O2 1.0290(12) 0.0000 0.8233(10) 0.026(2) Uani d 0.5
O O3 1.1439(13) 0.0000 1.1743(11) 0.042(3) Uani d 0.5
O O4 0.7057(7) -0.1000(6) 0.9038(7) 0.0189(12) Uani d 0.5
O O5 1.2305(8) 0.0995(6) 0.8998(8) 0.0209(13) Uani d 0.5
C C1 0.6208(15) 0.0000 0.8634(12) 0.013(2) Uani d 0.5
C C2 0.4305(8) 0.0000 0.7720(7) 0.0239(13) Uani d 1
H H2 0.3507 0.0095 0.8333 0.029 Uiso d 0.5
H H3 0.4048 -0.0775 0.7215 0.029 Uiso d 0.5
C C3 0.4012(14) 0.1116(9) 0.6565(10) 0.0246(19) Uani d 0.5
H H4 0.4099 0.1916 0.7087 0.029 Uiso calc 0.5
H H5 0.4960 0.1095 0.6043 0.029 Uiso calc 0.5
C C4 0.2191(14) 0.1023(10) 0.5463(11) 0.028(2) Uani d 0.5
H H6 0.2084 0.0203 0.4985 0.033 Uiso calc 0.5
H H7 0.1247 0.1086 0.5986 0.033 Uiso calc 0.5
C C5 0.1909(16) 0.2019(11) 0.4314(12) 0.033(2) Uani d 0.5
H H8 0.0756 0.1920 0.3654 0.050 Uiso d 0.5
H H9 0.1985 0.2817 0.4769 0.050 Uiso d 0.5
H H10 0.2806 0.1952 0.3788 0.050 Uiso d 0.5
C C6 1.2869(14) 0.0000 0.8611(13) 0.014(2) Uani d 0.5

loop_
_atom_site_aniso_label
_atom_site_aniso_U_11
_atom_site_aniso_U_22
_atom_site_aniso_U_33
_atom_site_aniso_U_12
_atom_site_aniso_U_13
_atom_site_aniso_U_23
U1 0.00675(13) 0.00607(13) 0.01403(15) 0.000 0.00333(10) 0.000
O1 0.033(3) 0.009(2) 0.115(6) 0.000 0.043(3) 0.000
O2 0.020(4) 0.043(6) 0.016(4) 0.000 0.009(4) 0.000
O3 0.016(5) 0.097(11) 0.018(5) 0.000 0.010(4) 0.000
O4 0.009(3) 0.011(3) 0.035(4) -0.001(2) 0.003(2) -0.001(2)
O5 0.017(3) 0.009(3) 0.039(4) 0.003(2) 0.013(3) 0.004(2)
C1 0.017(5) 0.011(5) 0.014(5) 0.000 0.011(4) 0.000
C2 0.014(3) 0.034(4) 0.023(3) 0.000 0.002(2) 0.000
C3 0.032(5) 0.022(4) 0.020(4) -0.006(4) 0.006(4) 0.002(4)
C4 0.027(5) 0.030(5) 0.024(5) 0.004(4) 0.003(4) 0.006(4)
C5 0.040(6) 0.031(6) 0.030(5) 0.005(4) 0.011(5) 0.009(4)
C6 0.007(4) 0.021(6) 0.015(5) 0.000 0.005(4) 0.000

loop_
_atom_type_symbol
_atom_type_description
_atom_type_scat_dispersion_real
_atom_type_scat_dispersion_imag
_atom_type_scat_source
C C 0.0033 0.0016 'International Tables Vol C Tables 4.2.6.8 and 6.1.1.4'
H H 0.0000 0.0000 'International Tables Vol C Tables 4.2.6.8 and 6.1.1.4'
O O 0.0106 0.0060 'International Tables Vol C Tables 4.2.6.8 and 6.1.1.4'
U U -9.6767 9.6646 'International Tables Vol C Tables 4.2.6.8 and 6.1.1.4'

loop_
_geom_angle_atom_site_label_1
_geom_angle_atom_site_label_2
_geom_angle_atom_site_label_3
_geom_angle_site_symmetry_1
_geom_angle_site_symmetry_3
_geom_angle
_geom_angle_publ_flag
O3 U1 O3 . 5_757 180 no
O3 U1 O2 . 5_757 45.4(4) no
O3 U1 O2 5_757 5_757 134.6(4) no
O3 U1 O2 . . 134.5(4) no
O3 U1 O2 5_757 . 45.4(4) no
O2 U1 O2 5_757 . 180 no
O3 U1 O1 . 5_757 90 no
O3 U1 O1 5_757 5_757 90 no
O2 U1 O1 5_757 5_757 90 no
O2 U1 O1 . 5_757 90 no
O3 U1 O1 . . 90 no
O3 U1 O1 5_757 . 90 no
O2 U1 O1 5_757 . 90 no
O2 U1 O1 . . 90 no
O1 U1 O1 5_757 . 180 no
O3 U1 O5 . 5_757 89.2(3) no
O3 U1 O5 5_757 5_757 90.8(3) no
O2 U1 O5 5_757 5_757 49.3(3) no
O2 U1 O5 . 5_757 130.7(3) no
O1 U1 O5 5_757 5_757 64.34(14) no
O1 U1 O5 . 5_757 115.66(14) no
O3 U1 O5 . 6 90.8(3) no
O3 U1 O5 5_757 6 89.2(3) no
O2 U1 O5 5_757 6 130.7(3) no
O2 U1 O5 . 6 49.3(3) no
O1 U1 O5 5_757 6 64.34(14) no
O1 U1 O5 . 6 115.66(14) no
O5 U1 O5 5_757 6 128.7(3) no
O3 U1 O5 . 2_757 89.2(3) no
O3 U1 O5 5_757 2_757 90.8(3) no
O2 U1 O5 5_757 2_757 49.3(3) no
O2 U1 O5 . 2_757 130.7(3) no
O1 U1 O5 5_757 2_757 115.66(14) no
O1 U1 O5 . 2_757 64.34(14) no
O5 U1 O5 5_757 2_757 51.3(3) no
O5 U1 O5 6 2_757 180 no
O3 U1 O5 . . 90.8(3) no
O3 U1 O5 5_757 . 89.2(3) no
O2 U1 O5 5_757 . 130.7(3) no
O2 U1 O5 . . 49.3(3) no
O1 U1 O5 5_757 . 115.66(14) no
O1 U1 O5 . . 64.34(14) no
O5 U1 O5 5_757 . 180 no
O5 U1 O5 6 . 51.3(3) no
O5 U1 O5 2_757 . 128.7(3) no
O3 U1 O4 . . 131.0(3) no
O3 U1 O4 5_757 . 49.0(3) no
O2 U1 O4 5_757 . 91.1(3) no
O2 U1 O4 . . 88.9(3) no
O1 U1 O4 5_757 . 64.24(14) no
O1 U1 O4 . . 115.76(14) no
O5 U1 O4 5_757 . 42.6(2) no
O5 U1 O4 6 . 111.1(2) no
O5 U1 O4 2_757 . 68.9(2) no
O5 U1 O4 . . 137.3(2) no
O3 U1 O4 . 5_757 49.0(3) no
O3 U1 O4 5_757 5_757 131.0(3) no
O2 U1 O4 5_757 5_757 88.9(3) no
O2 U1 O4 . 5_757 91.1(3) no
O1 U1 O4 5_757 5_757 115.76(14) no
O1 U1 O4 . 5_757 64.24(14) no
O5 U1 O4 5_757 5_757 137.4(2) no
O5 U1 O4 6 5_757 68.9(2) no
O5 U1 O4 2_757 5_757 111.1(2) no
O5 U1 O4 . 5_757 42.6(2) no
O4 U1 O4 . 5_757 180 no
U1 O1 H1 . . 132.8 no
O3 O2 U1 5_757 . 67.0(6) no
O2 O3 U1 5_757 . 67.5(6) no
C1 O4 O5 . 5_757 107.1(7) no
C1 O4 U1 . . 95.8(5) no
O5 O4 U1 5_757 . 68.6(3) no
C6 O5 O4 . 5_757 106.4(7) no
C6 O5 U1 . . 94.8(5) no
O4 O5 U1 5_757 . 68.8(3) no
O4 C1 O4 6 . 116.1(11) no
O4 C1 C2 6 . 122.0(5) no
O4 C1 C2 . . 122.0(5) no
O4 C1 U1 6 . 58.4(5) no
O4 C1 U1 . . 58.4(5) no
C2 C1 U1 . . 171.9(7) no
C1 C2 C6 . 1_455 114.8(7) no
C1 C2 C3 . 6 109.8(5) no
C6 C2 C3 1_455 6 111.9(5) no
C1 C2 C3 . . 109.8(5) no
C6 C2 C3 1_455 . 111.9(5) no
C3 C2 C3 6 . 97.2(8) no
C1 C2 H2 . . 110.0 no
C3 C2 H2 6 . 119.6 no
C3 C2 H2 . . 109.5 no
C1 C2 H3 . . 109.6 no
C6 C2 H3 1_455 . 100.6 no
C3 C2 H3 . . 109.7 no
H2 C2 H3 . . 108.2 no
C4 C3 C2 . . 111.2(7) no
C4 C3 H4 . . 109.4 no
C2 C3 H4 . . 109.4 no
C4 C3 H5 . . 109.4 no
C2 C3 H5 . . 109.4 no
H4 C3 H5 . . 108.0 no
C5 C4 C3 . . 112.7(9) no
C5 C4 H6 . . 109.1 no
C3 C4 H6 . . 109.1 no
C5 C4 H7 . . 109.1 no
C3 C4 H7 . . 109.1 no
H6 C4 H7 . . 107.8 no
C4 C5 C5 . 7_556 86.1(9) no
C4 C5 H8 . . 109.5 no
C5 C5 H8 7_556 . 141.6 no
C4 C5 H9 . . 109.5 no
H8 C5 H9 . . 109.5 no
C4 C5 H10 . . 109.5 no
C5 C5 H10 7_556 . 96.9 no
H8 C5 H10 . . 109.5 no
H9 C5 H10 . . 109.5 no
O5 C6 O5 . 6 118.4(10) no
O5 C6 C2 . 1_655 120.8(5) no
O5 C6 C2 6 1_655 120.8(5) no
O5 C6 U1 . . 59.5(5) no
O5 C6 U1 6 . 59.5(5) no
C2 C6 U1 1_655 . 174.9(7) no

loop_
_geom_bond_atom_site_label_1
_geom_bond_atom_site_label_2
_geom_bond_site_symmetry_2
_geom_bond_distance
_geom_bond_publ_flag
U1 O3 . 1.746(11) no
U1 O3 5_757 1.746(11) no
U1 O2 5_757 1.752(9) no
U1 O2 . 1.752(9) no
U1 O1 5_757 2.428(5) no
U1 O1 . 2.428(5) no
U1 O5 5_757 2.482(6) no
U1 O5 6 2.482(6) no
U1 O5 2_757 2.482(6) no
U1 O5 . 2.482(6) no
U1 O4 . 2.485(6) no
U1 O4 5_757 2.485(6) no
O1 H1 . 0.8500 no
O2 O3 5_757 1.351(13) no
O3 O2 5_757 1.351(13) no
O4 C1 . 1.273(9) no
O4 O5 5_757 1.806(10) no
O5 C6 . 1.251(8) no
O5 O4 5_757 1.806(10) no
C1 O4 6 1.273(9) no
C1 C2 . 1.512(13) no
C2 C6 1_455 1.567(12) no
C2 C3 6 1.608(10) no
C2 C3 . 1.608(10) no
C2 H2 . 0.9599 no
C2 H3 . 0.9600 no
C3 C4 . 1.534(14) no
C3 H4 . 0.9900 no
C3 H5 . 0.9900 no
C4 C5 . 1.508(14) no
C4 H6 . 0.9900 no
C4 H7 . 0.9900 no
C5 H8 . 0.9600 no
C5 H9 . 0.9599 no
C5 H10 . 0.9601 no
C6 O5 6 1.251(8) no
C6 C2 1_655 1.567(12) no

loop_
_geom_hbond_atom_site_label_D
_geom_hbond_atom_site_label_H
_geom_hbond_atom_site_label_A
_geom_hbond_site_symmetry_A
_geom_hbond_distance_DH
_geom_hbond_distance_HA
_geom_hbond_distance_DA
_geom_hbond_angle_DHA
_geom_hbond_publ_flag
O1 H1 O4 3_555 0.85 1.93 2.781(7) 180 no
O1 H1 O5 7_757 0.85 2.20 2.808(8) 128 no
